data_7222672
loop_
_publ_author_name
'Dahm, M.'
'Adam, A.'

_publ_section_title
;
 (Co (N H3)6) Cl C O3 - ein Hexaammincobalt(III)-Komplex mit einer
 'idealen' Carbonat-Gruppe
;
_journal_name_full
;
Zeitschrift fuer Naturforschung, Teil B. Anorganische Chemie, Organische 
Chemie (42,1987-)
;
_journal_page_first 1117
_journal_page_last 1122
_journal_volume 56
_journal_year 2001
_chemical_formula_sum 'C H18 Cl Co N6 O3'
_chemical_name_systematic '(Co (N H3)6) Cl (C O3)'
_space_group_IT_number 198
_symmetry_space_group_name_Hall 'P 2ac 2ab 3'
_symmetry_space_group_name_H-M 'P 21 3'
_cell_angle_alpha 90
_cell_angle_beta 90
_cell_angle_gamma 90
_cell_formula_units_Z 4
_cell_length_a 10.0047
_cell_length_b 10.0047
_cell_length_c 10.0047
_cell_volume 1001.411
_citation_journal_id_ASTM ZNBSEN
_cod_data_source_file Dahm_ZNBSEN_2001_351.cif
_cod_data_source_block C1H18Cl1Co1N6O3
_cod_original_formula_sum 'C1 H18 Cl1 Co1 N6 O3'
_cod_database_code 7222672

loop_
_symmetry_equiv_pos_as_xyz
x,y,z
-x+1/2,-y,z+1/2
x+1/2,-y+1/2,-z
-x,y+1/2,-z+1/2
z,x,y
-z+1/2,-x,y+1/2
z+1/2,-x+1/2,-y
-z,x+1/2,-y+1/2
y,z,x
y+1/2,-z+1/2,-x
-y,z+1/2,-x+1/2
-y+1/2,-z,x+1/2

loop_
_atom_site_label
_atom_site_type_symbol
_atom_site_fract_x
_atom_site_fract_y
_atom_site_fract_z
_atom_site_occupancy
_atom_site_U_iso_or_equiv
C1 C+4 0.24681 0.25319 -0.25319 1 0.0
Cl1 Cl-1 0.23762 0.23762 0.23762 1 0.0
H2 H+1 0.286 0.023 0.394 1 0.0
H1 H+1 0.036 0.222 -0.043 1 0.0
H3 H+1 0.208 0.084 -0.029 1 0.0
H6 H+1 0.455 0.231 -0.457 1 0.0
N2 N-3 0.20341 0.47012 0.4857 1 0.0
H5 H+1 0.241 0.455 -0.443 1 0.0
O1 O-2 0.35046 0.31348 -0.2983 1 0.0
N1 N-3 0.1866 0.00851 -0.02587 1 0.0
Co1 Co+3 0.00896 0.49104 -0.49104 1 0.0
H4 H+1 0.214 0.407 0.427 1 0.0
